data_4069252
loop_
_publ_author_name
'Danila, Ion'
'Biaso, Fr\'ed\'eric'
'Sidorenkova, Helena'
'Geoffroy, Michel'
'Fourmigu\'e, Marc'
'Levillain, E.'
'Avarvari, Narcis'

_publ_section_title
;
 Rigid Bis(tetrathiafulvalenes) Doubly Bridged by Phosphino Groups and
 Derivatives: Synthesis and Intramolecular Mixed Valence State
;
_journal_issue 13
_journal_name_full Organometallics
_journal_page_first 3691
_journal_paper_doi 10.1021/om900107y
_journal_volume 28
_journal_year 2009
_chemical_formula_moiety C48.5H34Mo2O10P2S8
_chemical_formula_sum 'C48.5 H34 Mo2 O10 P2 S8'
_chemical_formula_weight 1317.07
_chemical_name_common 'trans-(o-DMTTF)2{[Mo(CO)5]PPh}2, 1.5C7H8'
_chemical_name_systematic
;
 ?
;
_space_group_IT_number 2
_symmetry_cell_setting triclinic
_symmetry_space_group_name_Hall '-P 1'
_symmetry_space_group_name_H-M 'P -1'
_atom_sites_solution_hydrogens geom
_atom_sites_solution_primary direct
_atom_sites_solution_secondary difmap
_audit_creation_method SHELXL-97
_cell_angle_alpha 96.91(1)
_cell_angle_beta 104.46(1)
_cell_angle_gamma 111.17(1)
_cell_formula_units_Z 2
_cell_length_a 12.408(2)
_cell_length_b 13.205(1)
_cell_length_c 19.364(1)
_cell_measurement_reflns_used 124
_cell_measurement_temperature 293(2)
_cell_measurement_theta_max 25
_cell_measurement_theta_min 2.5
_cell_volume 2786.0(6)
_computing_cell_refinement 'Dirax/lsq (Duisenberg & Schreurs, 1989-2000)'
_computing_data_collection KappaCCD
_computing_data_reduction 'Denzo and Scalepak'
_computing_structure_refinement 'SHELXL-97 (Sheldrick, 1997)'
_computing_structure_solution 'SHELXS-97 (Sheldrick, 1990)'
_diffrn_ambient_temperature 293(2)
_diffrn_measured_fraction_theta_full 0.994
_diffrn_measured_fraction_theta_max 0.994
_diffrn_measurement_device_type area_detector
_diffrn_measurement_method CCD
_diffrn_radiation_monochromator graphite
_diffrn_radiation_source 'fine-focus sealed tube'
_diffrn_radiation_type MoK\a
_diffrn_radiation_wavelength 0.71073
_diffrn_reflns_av_R_equivalents 0.0653
_diffrn_reflns_av_sigmaI/netI 0.0785
_diffrn_reflns_limit_h_max 15
_diffrn_reflns_limit_h_min -14
_diffrn_reflns_limit_k_max 13
_diffrn_reflns_limit_k_min -16
_diffrn_reflns_limit_l_max 23
_diffrn_reflns_limit_l_min -23
_diffrn_reflns_number 47770
_diffrn_reflns_theta_full 26.00
_diffrn_reflns_theta_max 26.00
_diffrn_reflns_theta_min 3.27
_exptl_absorpt_coefficient_mu 0.864
_exptl_absorpt_correction_T_max 0.8283
_exptl_absorpt_correction_T_min 0.7970
_exptl_absorpt_correction_type multi-scan
_exptl_absorpt_process_details wingx
_exptl_crystal_colour red
_exptl_crystal_density_diffrn 1.570
_exptl_crystal_density_meas ?
_exptl_crystal_density_method 'not measured'
_exptl_crystal_description prism
_exptl_crystal_F_000 1324
_exptl_crystal_size_max 0.3
_exptl_crystal_size_mid 0.25
_exptl_crystal_size_min 0.15
_refine_diff_density_max 1.049
_refine_diff_density_min -0.873
_refine_diff_density_rms 0.173
_refine_ls_extinction_method none
_refine_ls_goodness_of_fit_ref 1.057
_refine_ls_hydrogen_treatment constr
_refine_ls_matrix_type full
_refine_ls_number_parameters 565
_refine_ls_number_reflns 10885
_refine_ls_number_restraints 0
_refine_ls_restrained_S_all 1.057
_refine_ls_R_factor_all 0.0879
_refine_ls_R_factor_gt 0.0519
_refine_ls_shift/su_max 0.001
_refine_ls_shift/su_mean 0.000
_refine_ls_structure_factor_coef Fsqd
_refine_ls_weighting_details 'calc w=1/[\s^2^(Fo^2^)+(0.0525P)^2^+6.2094P] where P=(Fo^2^+2Fc^2^)/3'
_refine_ls_weighting_scheme calc
_refine_ls_wR_factor_gt 0.1335
_refine_ls_wR_factor_ref 0.1524
_reflns_number_gt 7817
_reflns_number_total 10885
_reflns_threshold_expression >2sigma(I)
_cod_data_source_file om900107y_si_002.cif
_cod_data_source_block trans-3
_cod_depositor_comments
;
The following automatic conversions were performed:

'_exptl_crystal_density_meas' value 'not measured' was changed to '?'
- the value is perceived as not measured.

Automatic conversion script
Id: cif_fix_values 3008 2015-01-20 13:52:24Z robertas 
;
_cod_original_cell_volume 2786.0
_cod_original_sg_symbol_H-M P-1
_cod_original_formula_sum 'C48.50 H34 Mo2 O10 P2 S8'
_cod_database_code 4069252

loop_
_symmetry_equiv_pos_as_xyz
'x, y, z'
'-x, -y, -z'

loop_
_atom_site_label
_atom_site_type_symbol
_atom_site_fract_x
_atom_site_fract_y
_atom_site_fract_z
_atom_site_U_iso_or_equiv
_atom_site_adp_type
_atom_site_occupancy
_atom_site_symmetry_multiplicity
_atom_site_calc_flag
_atom_site_refinement_flags
Mo1A Mo 0.31940(4) 0.08249(4) 0.46382(3) 0.04178(14) Uani 1 1 d .
P1A P 0.09535(11) -0.00134(10) 0.44263(6) 0.0315(3) Uani 1 1 d .
S4A S 0.07273(13) 0.21124(11) 0.41892(7) 0.0439(3) Uani 1 1 d .
S3A S -0.09685(15) 0.20369(12) 0.50361(8) 0.0519(4) Uani 1 1 d .
S1A S -0.15510(15) 0.39681(14) 0.43282(10) 0.0609(4) Uani 1 1 d .
S2A S 0.02700(18) 0.41596(14) 0.35747(9) 0.0656(5) Uani 1 1 d .
C5A C -0.0436(4) 0.0968(4) 0.5009(2) 0.0326(10) Uani 1 1 d .
C6A C 0.0305(4) 0.0984(4) 0.4612(2) 0.0323(10) Uani 1 1 d .
C11A C -0.0530(7) -0.1706(6) 0.2261(3) 0.0644(17) Uani 1 1 d .
H11A H -0.0248 -0.1858 0.1876 0.077 Uiso 1 1 calc R
C9A C -0.0120(5) -0.0843(4) 0.3521(3) 0.0377(11) Uani 1 1 d .
C4A C -0.0288(5) 0.2640(4) 0.4406(3) 0.0395(11) Uani 1 1 d .
C16A C 0.3362(5) 0.2248(5) 0.5293(3) 0.0502(13) Uani 1 1 d .
O5A O 0.3094(5) -0.1402(5) 0.3731(3) 0.0960(17) Uani 1 1 d .
O2A O 0.3495(4) 0.3011(4) 0.5700(3) 0.0751(13) Uani 1 1 d .
C17A C 0.3567(6) 0.0313(5) 0.5592(4) 0.0582(15) Uani 1 1 d .
C3A C -0.0511(5) 0.3466(4) 0.4131(3) 0.0442(12) Uani 1 1 d .
C19A C 0.3112(6) -0.0621(6) 0.4050(4) 0.0621(16) Uani 1 1 d .
C10A C 0.0295(5) -0.1061(5) 0.2940(3) 0.0478(13) Uani 1 1 d .
H10A H 0.1127 -0.0776 0.3006 0.057 Uiso 1 1 calc R
C8A C 0.0026(10) 0.5961(7) 0.3065(4) 0.104(3) Uani 1 1 d .
H8A1 H 0.0650 0.5843 0.2902 0.157 Uiso 1 1 calc R
H8A2 H 0.0358 0.6696 0.3378 0.157 Uiso 1 1 calc R
H8A3 H -0.0629 0.5892 0.2649 0.157 Uiso 1 1 calc R
C15A C 0.4984(6) 0.1567(6) 0.4769(4) 0.0697(18) Uani 1 1 d .
C18A C 0.2889(6) 0.1397(5) 0.3710(3) 0.0552(15) Uani 1 1 d .
O3A O 0.3807(6) 0.0098(5) 0.6146(3) 0.1000(18) Uani 1 1 d .
C13A C -0.2168(6) -0.1910(6) 0.2723(3) 0.0678(18) Uani 1 1 d .
H13A H -0.3000 -0.2205 0.2656 0.081 Uiso 1 1 calc R
C14A C -0.1352(5) -0.1260(5) 0.3405(3) 0.0551(15) Uani 1 1 d .
H14A H -0.1645 -0.1107 0.3785 0.066 Uiso 1 1 calc R
C1A C -0.1279(7) 0.4991(5) 0.3820(4) 0.0637(17) Uani 1 1 d .
O4A O 0.2760(6) 0.1711(5) 0.3190(3) 0.0946(17) Uani 1 1 d .
C12A C -0.1762(7) -0.2120(6) 0.2155(3) 0.0680(18) Uani 1 1 d .
H12A H -0.2313 -0.2540 0.1698 0.082 Uiso 1 1 calc R
O1A O 0.5999(5) 0.2016(5) 0.4841(4) 0.115(2) Uani 1 1 d .
C2A C -0.0450(7) 0.5097(5) 0.3489(3) 0.0646(18) Uani 1 1 d .
C7A C -0.2002(8) 0.5693(7) 0.3824(5) 0.092(3) Uani 1 1 d .
H7A1 H -0.2563 0.5427 0.4091 0.138 Uiso 1 1 calc R
H7A2 H -0.2446 0.5643 0.3329 0.138 Uiso 1 1 calc R
H7A3 H -0.1458 0.6457 0.4055 0.138 Uiso 1 1 calc R
Mo2B Mo 0.35015(4) 0.10806(4) 0.11247(2) 0.04073(14) Uani 1 1 d .
P1B P 0.15740(11) 0.03002(10) 0.00601(6) 0.0320(3) Uani 1 1 d .
S4B S 0.16678(11) 0.25614(11) -0.01021(7) 0.0411(3) Uani 1 1 d .
S3B S -0.08872(12) 0.20608(12) -0.02050(8) 0.0474(3) Uani 1 1 d .
S1B S -0.08159(13) 0.41259(12) -0.09400(8) 0.0505(3) Uani 1 1 d .
S2B S 0.17872(13) 0.48135(12) -0.07386(9) 0.0528(4) Uani 1 1 d .
C6B C 0.0757(4) 0.1198(4) -0.0075(2) 0.0314(10) Uani 1 1 d .
C5B C -0.0407(4) 0.0966(4) -0.0122(2) 0.0336(10) Uani 1 1 d .
C9B C 0.1612(4) -0.0135(4) -0.0871(2) 0.0364(11) Uani 1 1 d .
C18B C 0.2967(5) 0.2217(5) 0.1602(3) 0.0520(14) Uani 1 1 d .
C10B C 0.0523(5) -0.0767(5) -0.1435(3) 0.0523(14) Uani 1 1 d .
H10B H -0.0218 -0.0951 -0.1343 0.063 Uiso 1 1 calc R
O4B O 0.2680(5) 0.2832(4) 0.1886(3) 0.0778(14) Uani 1 1 d .
O5B O 0.4246(4) -0.0786(5) 0.0449(3) 0.0805(14) Uani 1 1 d .
C2B C 0.1071(5) 0.5630(5) -0.1149(3) 0.0510(14) Uani 1 1 d .
C1B C -0.0090(5) 0.5312(5) -0.1243(3) 0.0484(13) Uani 1 1 d .
C4B C 0.0427(4) 0.2943(4) -0.0370(3) 0.0365(11) Uani 1 1 d .
C19B C 0.3998(5) -0.0111(6) 0.0685(3) 0.0524(14) Uani 1 1 d .
C3B C 0.0468(4) 0.3826(4) -0.0650(3) 0.0388(11) Uani 1 1 d .
C17B C 0.2720(6) 0.0014(6) 0.1714(3) 0.0590(15) Uani 1 1 d .
C16B C 0.4384(5) 0.2201(6) 0.0609(4) 0.0608(16) Uani 1 1 d .
C12B C 0.1645(6) -0.0833(6) -0.2269(3) 0.0618(17) Uani 1 1 d .
H12B H 0.1660 -0.1067 -0.2738 0.074 Uiso 1 1 calc R
C11B C 0.0548(6) -0.1118(5) -0.2133(3) 0.0614(16) Uani 1 1 d .
H11B H -0.0176 -0.1547 -0.2509 0.074 Uiso 1 1 calc R
C13B C 0.2692(6) -0.0217(6) -0.1726(3) 0.0670(18) Uani 1 1 d .
H13B H 0.3428 -0.0026 -0.1823 0.080 Uiso 1 1 calc R
C14B C 0.2693(5) 0.0142(5) -0.1014(3) 0.0532(14) Uani 1 1 d .
H14B H 0.3425 0.0566 -0.0642 0.064 Uiso 1 1 calc R
O3B O 0.2355(6) -0.0547(5) 0.2069(3) 0.0968(18) Uani 1 1 d .
C7B C -0.0915(7) 0.5848(6) -0.1588(4) 0.0697(18) Uani 1 1 d .
H7B1 H -0.1723 0.5442 -0.1574 0.105 Uiso 1 1 calc R
H7B2 H -0.0934 0.5833 -0.2088 0.105 Uiso 1 1 calc R
H7B3 H -0.0611 0.6607 -0.1320 0.105 Uiso 1 1 calc R
C15B C 0.5058(6) 0.1708(7) 0.1979(4) 0.076(2) Uani 1 1 d .
O2B O 0.4927(5) 0.2852(5) 0.0349(3) 0.0998(18) Uani 1 1 d .
C8B C 0.1902(7) 0.6626(6) -0.1358(5) 0.082(2) Uani 1 1 d .
H8B1 H 0.2711 0.6649 -0.1230 0.123 Uiso 1 1 calc R
H8B2 H 0.1918 0.7301 -0.1099 0.123 Uiso 1 1 calc R
H8B3 H 0.1602 0.6556 -0.1876 0.123 Uiso 1 1 calc R
O1B O 0.5917(6) 0.2063(7) 0.2456(3) 0.140(3) Uani 1 1 d .
C20 C 0.5148(12) 0.4354(11) 0.4473(7) 0.138(4) Uiso 1 1 d .
C21 C 0.3945(16) 0.4581(15) 0.4163(9) 0.186(6) Uiso 1 1 d .
C22 C 0.5926(14) 0.4710(13) 0.5144(9) 0.162(5) Uiso 1 1 d .
C23 C 0.4343(10) 0.6853(10) 0.1334(6) 0.168(5) Uiso 1 1 d G
C24 C 0.4743(11) 0.6002(12) 0.1258(6) 0.201(7) Uiso 1 1 d G
C25 C 0.4925(11) 0.5469(9) 0.1826(8) 0.247(9) Uiso 1 1 d G
C26 C 0.4707(10) 0.5787(10) 0.2470(6) 0.167(5) Uiso 1 1 d G
C27 C 0.4306(11) 0.6639(11) 0.2547(5) 0.186(6) Uiso 1 1 d G
C28 C 0.4125(10) 0.7171(9) 0.1979(8) 0.235(8) Uiso 1 1 d G

loop_
_atom_site_aniso_label
_atom_site_aniso_U_11
_atom_site_aniso_U_22
_atom_site_aniso_U_33
_atom_site_aniso_U_23
_atom_site_aniso_U_13
_atom_site_aniso_U_12
Mo1A 0.0397(3) 0.0416(3) 0.0538(3) 0.0155(2) 0.0211(2) 0.0219(2)
P1A 0.0402(7) 0.0318(7) 0.0343(6) 0.0131(5) 0.0185(5) 0.0215(6)
S4A 0.0623(9) 0.0431(8) 0.0526(8) 0.0286(6) 0.0353(7) 0.0338(7)
S3A 0.0764(10) 0.0522(9) 0.0692(9) 0.0358(7) 0.0495(8) 0.0485(8)
S1A 0.0724(10) 0.0564(10) 0.0844(11) 0.0327(8) 0.0385(9) 0.0458(9)
S2A 0.1053(13) 0.0580(10) 0.0734(10) 0.0405(8) 0.0549(10) 0.0519(10)
C5A 0.042(3) 0.032(3) 0.035(2) 0.014(2) 0.017(2) 0.022(2)
C6A 0.043(3) 0.029(2) 0.033(2) 0.016(2) 0.015(2) 0.019(2)
C11A 0.089(5) 0.063(4) 0.038(3) 0.002(3) 0.023(3) 0.029(4)
C9A 0.053(3) 0.031(3) 0.037(3) 0.013(2) 0.016(2) 0.023(2)
C4A 0.053(3) 0.035(3) 0.046(3) 0.020(2) 0.025(2) 0.025(2)
C16A 0.043(3) 0.048(4) 0.065(4) 0.017(3) 0.018(3) 0.021(3)
O5A 0.112(4) 0.079(4) 0.114(4) 0.001(3) 0.042(3) 0.061(3)
O2A 0.080(3) 0.054(3) 0.083(3) -0.005(2) 0.019(3) 0.028(3)
C17A 0.056(4) 0.056(4) 0.063(4) 0.017(3) 0.010(3) 0.028(3)
C3A 0.061(3) 0.041(3) 0.049(3) 0.021(2) 0.025(3) 0.032(3)
C19A 0.058(4) 0.068(4) 0.076(4) 0.016(4) 0.030(3) 0.038(3)
C10A 0.060(3) 0.048(3) 0.040(3) 0.007(2) 0.020(3) 0.024(3)
C8A 0.205(10) 0.070(5) 0.089(5) 0.053(4) 0.078(6) 0.081(6)
C15A 0.055(4) 0.061(4) 0.109(6) 0.033(4) 0.035(4) 0.031(3)
C18A 0.066(4) 0.051(4) 0.061(4) 0.021(3) 0.033(3) 0.025(3)
O3A 0.120(5) 0.103(4) 0.073(3) 0.038(3) 0.009(3) 0.050(4)
C13A 0.055(4) 0.075(5) 0.055(4) 0.009(3) 0.004(3) 0.016(3)
C14A 0.049(3) 0.063(4) 0.053(3) 0.013(3) 0.021(3) 0.020(3)
C1A 0.091(5) 0.053(4) 0.067(4) 0.023(3) 0.023(4) 0.049(4)
O4A 0.130(5) 0.103(4) 0.071(3) 0.048(3) 0.048(3) 0.050(4)
C12A 0.081(5) 0.057(4) 0.042(3) 0.001(3) 0.003(3) 0.015(4)
O1A 0.055(3) 0.101(4) 0.212(7) 0.065(5) 0.060(4) 0.036(3)
C2A 0.114(6) 0.042(3) 0.057(4) 0.025(3) 0.030(4) 0.048(4)
C7A 0.109(6) 0.077(5) 0.123(7) 0.037(5) 0.031(5) 0.073(5)
Mo2B 0.0331(2) 0.0517(3) 0.0395(2) 0.0128(2) 0.00994(19) 0.0200(2)
P1B 0.0294(6) 0.0359(7) 0.0377(6) 0.0128(5) 0.0135(5) 0.0180(5)
S4B 0.0342(6) 0.0379(7) 0.0574(8) 0.0203(6) 0.0168(6) 0.0172(6)
S3B 0.0402(7) 0.0426(8) 0.0780(10) 0.0270(7) 0.0287(7) 0.0268(6)
S1B 0.0439(8) 0.0471(8) 0.0701(9) 0.0230(7) 0.0179(7) 0.0262(7)
S2B 0.0452(8) 0.0490(9) 0.0756(10) 0.0294(7) 0.0243(7) 0.0236(7)
C6B 0.028(2) 0.033(3) 0.037(2) 0.014(2) 0.0116(19) 0.014(2)
C5B 0.038(3) 0.033(3) 0.037(2) 0.012(2) 0.013(2) 0.020(2)
C9B 0.043(3) 0.041(3) 0.035(2) 0.012(2) 0.015(2) 0.025(2)
C18B 0.053(3) 0.058(4) 0.046(3) 0.013(3) 0.011(3) 0.026(3)
C10B 0.052(3) 0.063(4) 0.043(3) 0.015(3) 0.016(3) 0.023(3)
O4B 0.103(4) 0.084(4) 0.069(3) 0.017(3) 0.030(3) 0.061(3)
O5B 0.075(3) 0.093(4) 0.102(4) 0.025(3) 0.042(3) 0.057(3)
C2B 0.059(4) 0.040(3) 0.063(4) 0.025(3) 0.023(3) 0.023(3)
C1B 0.061(4) 0.038(3) 0.049(3) 0.013(2) 0.011(3) 0.027(3)
C4B 0.035(3) 0.036(3) 0.045(3) 0.013(2) 0.015(2) 0.018(2)
C19B 0.042(3) 0.070(4) 0.058(3) 0.024(3) 0.018(3) 0.032(3)
C3B 0.041(3) 0.035(3) 0.047(3) 0.011(2) 0.013(2) 0.022(2)
C17B 0.067(4) 0.072(4) 0.052(3) 0.017(3) 0.028(3) 0.037(3)
C16B 0.045(3) 0.063(4) 0.072(4) 0.020(3) 0.026(3) 0.014(3)
C12B 0.079(5) 0.078(5) 0.042(3) 0.016(3) 0.027(3) 0.041(4)
C11B 0.072(4) 0.063(4) 0.038(3) 0.010(3) 0.009(3) 0.021(3)
C13B 0.066(4) 0.097(5) 0.057(4) 0.022(4) 0.037(3) 0.041(4)
C14B 0.039(3) 0.075(4) 0.049(3) 0.012(3) 0.016(3) 0.026(3)
O3B 0.137(5) 0.101(4) 0.084(4) 0.046(3) 0.072(4) 0.051(4)
C7B 0.084(5) 0.066(4) 0.076(4) 0.030(4) 0.018(4) 0.050(4)
C15B 0.056(4) 0.102(6) 0.058(4) 0.012(4) 0.001(3) 0.031(4)
O2B 0.090(4) 0.092(4) 0.117(4) 0.042(4) 0.052(4) 0.017(3)
C8B 0.079(5) 0.067(5) 0.113(6) 0.053(4) 0.036(4) 0.031(4)
O1B 0.082(4) 0.195(8) 0.090(4) -0.003(4) -0.032(4) 0.049(5)

loop_
_atom_type_symbol
_atom_type_description
_atom_type_scat_dispersion_real
_atom_type_scat_dispersion_imag
_atom_type_scat_source
C C 0.0033 0.0016 'International Tables Vol C Tables 4.2.6.8 and 6.1.1.4'
H H 0.0000 0.0000 'International Tables Vol C Tables 4.2.6.8 and 6.1.1.4'
Mo Mo -1.6832 0.6857 'International Tables Vol C Tables 4.2.6.8 and 6.1.1.4'
O O 0.0106 0.0060 'International Tables Vol C Tables 4.2.6.8 and 6.1.1.4'
P P 0.1023 0.0942 'International Tables Vol C Tables 4.2.6.8 and 6.1.1.4'
S S 0.1246 0.1234 'International Tables Vol C Tables 4.2.6.8 and 6.1.1.4'
N N 0.0061 0.0033 'International Tables Vol C Tables 4.2.6.8 and 6.1.1.4'

loop_
_geom_angle_atom_site_label_1
_geom_angle_atom_site_label_2
_geom_angle_atom_site_label_3
_geom_angle
_geom_angle_site_symmetry_1
_geom_angle_site_symmetry_3
C15A Mo1A C18A 87.5(3) . .
C15A Mo1A C17A 90.5(3) . .
C18A Mo1A C17A 177.5(3) . .
C15A Mo1A C16A 88.3(3) . .
C18A Mo1A C16A 93.2(2) . .
C17A Mo1A C16A 85.2(2) . .
C15A Mo1A C19A 89.8(3) . .
C18A Mo1A C19A 90.7(3) . .
C17A Mo1A C19A 90.8(3) . .
C16A Mo1A C19A 175.6(2) . .
C15A Mo1A P1A 176.39(19) . .
C18A Mo1A P1A 89.19(18) . .
C17A Mo1A P1A 92.79(18) . .
C16A Mo1A P1A 90.52(16) . .
C19A Mo1A P1A 91.56(18) . .
C5A P1A C6A 101.4(2) 2_556 .
C5A P1A C9A 100.1(2) 2_556 .
C6A P1A C9A 100.2(2) . .
C5A P1A Mo1A 115.99(15) 2_556 .
C6A P1A Mo1A 114.94(16) . .
C9A P1A Mo1A 121.07(17) . .
C4A S4A C6A 94.8(2) . .
C4A S3A C5A 94.6(2) . .
C3A S1A C1A 95.6(3) . .
C3A S2A C2A 95.3(3) . .
C6A C5A S3A 117.7(3) . .
C6A C5A P1A 129.1(3) . 2_556
S3A C5A P1A 113.2(2) . 2_556
C5A C6A S4A 117.1(3) . .
C5A C6A P1A 129.3(3) . .
S4A C6A P1A 113.6(2) . .
C12A C11A C10A 120.4(6) . .
C14A C9A C10A 118.7(5) . .
C14A C9A P1A 120.4(4) . .
C10A C9A P1A 120.9(4) . .
C3A C4A S4A 123.2(4) . .
C3A C4A S3A 122.2(4) . .
S4A C4A S3A 114.5(3) . .
O2A C16A Mo1A 174.7(5) . .
O3A C17A Mo1A 175.6(6) . .
C4A C3A S1A 123.3(4) . .
C4A C3A S2A 122.4(4) . .
S1A C3A S2A 114.3(3) . .
O5A C19A Mo1A 178.5(6) . .
C9A C10A C11A 120.1(6) . .
O1A C15A Mo1A 178.1(6) . .
O4A C18A Mo1A 177.2(6) . .
C12A C13A C14A 120.7(6) . .
C9A C14A C13A 120.5(6) . .
C2A C1A C7A 126.2(6) . .
C2A C1A S1A 117.8(4) . .
C7A C1A S1A 115.9(6) . .
C13A C12A C11A 119.5(6) . .
C1A C2A C8A 128.5(6) . .
C1A C2A S2A 117.0(4) . .
C8A C2A S2A 114.4(6) . .
C15B Mo2B C16B 87.7(3) . .
C15B Mo2B C17B 88.1(3) . .
C16B Mo2B C17B 175.7(3) . .
C15B Mo2B C19B 90.8(3) . .
C16B Mo2B C19B 92.2(2) . .
C17B Mo2B C19B 88.6(2) . .
C15B Mo2B C18B 88.9(3) . .
C16B Mo2B C18B 91.0(3) . .
C17B Mo2B C18B 88.1(2) . .
C19B Mo2B C18B 176.7(2) . .
C15B Mo2B P1B 179.7(2) . .
C16B Mo2B P1B 92.13(18) . .
C17B Mo2B P1B 92.08(18) . .
C19B Mo2B P1B 89.03(16) . .
C18B Mo2B P1B 91.33(16) . .
C5B P1B C6B 101.7(2) 2 .
C5B P1B C9B 100.4(2) 2 .
C6B P1B C9B 102.1(2) . .
C5B P1B Mo2B 114.49(15) 2 .
C6B P1B Mo2B 115.64(16) . .
C9B P1B Mo2B 119.85(16) . .
C6B S4B C4B 94.3(2) . .
C4B S3B C5B 94.8(2) . .
C3B S1B C1B 95.9(3) . .
C3B S2B C2B 95.6(2) . .
C5B C6B S4B 117.5(3) . .
C5B C6B P1B 128.4(4) . .
S4B C6B P1B 114.0(2) . .
C6B C5B S3B 116.6(4) . .
C6B C5B P1B 129.8(4) . 2
S3B C5B P1B 113.4(2) . 2
C14B C9B C10B 119.7(5) . .
C14B C9B P1B 120.9(4) . .
C10B C9B P1B 119.5(4) . .
O4B C18B Mo2B 177.8(5) . .
C11B C10B C9B 119.7(5) . .
C1B C2B C8B 127.8(5) . .
C1B C2B S2B 117.2(4) . .
C8B C2B S2B 115.0(5) . .
C2B C1B C7B 127.8(5) . .
C2B C1B S1B 117.7(4) . .
C7B C1B S1B 114.5(5) . .
C3B C4B S3B 122.3(4) . .
C3B C4B S4B 124.4(4) . .
S3B C4B S4B 113.3(3) . .
O5B C19B Mo2B 178.1(5) . .
C4B C3B S2B 124.4(4) . .
C4B C3B S1B 122.1(4) . .
S2B C3B S1B 113.4(3) . .
O3B C17B Mo2B 176.0(6) . .
O2B C16B Mo2B 176.8(6) . .
C13B C12B C11B 120.0(6) . .
C12B C11B C10B 120.1(6) . .
C12B C13B C14B 121.1(6) . .
C9B C14B C13B 119.5(5) . .
O1B C15B Mo2B 179.3(8) . .
C22 C20 C21 128.2(13) . .
C22 C21 C20 96.4(12) 2_666 .
C20 C22 C21 135.4(15) . 2_666
C24 C23 C28 120.0 . .
C25 C24 C23 120.0 . .
C24 C25 C26 120.0 . .
C27 C26 C25 120.0 . .
C26 C27 C28 120.0 . .
C27 C28 C23 120.0 . .

loop_
_geom_bond_atom_site_label_1
_geom_bond_atom_site_label_2
_geom_bond_distance
_geom_bond_site_symmetry_2
Mo1A C15A 2.011(7) .
Mo1A C18A 2.034(6) .
Mo1A C17A 2.046(6) .
Mo1A C16A 2.049(6) .
Mo1A C19A 2.056(7) .
Mo1A P1A 2.4942(13) .
P1A C5A 1.816(4) 2_556
P1A C6A 1.819(5) .
P1A C9A 1.835(5) .
S4A C4A 1.754(5) .
S4A C6A 1.763(4) .
S3A C4A 1.760(5) .
S3A C5A 1.761(4) .
S1A C3A 1.748(5) .
S1A C1A 1.750(6) .
S2A C3A 1.748(5) .
S2A C2A 1.769(6) .
C5A C6A 1.334(6) .
C5A P1A 1.816(4) 2_556
C11A C12A 1.374(10) .
C11A C10A 1.390(8) .
C9A C14A 1.372(8) .
C9A C10A 1.389(7) .
C4A C3A 1.354(7) .
C16A O2A 1.135(7) .
O5A C19A 1.127(8) .
C17A O3A 1.137(7) .
C8A C2A 1.519(9) .
C15A O1A 1.144(8) .
C18A O4A 1.132(7) .
C13A C12A 1.358(9) .
C13A C14A 1.391(8) .
C1A C2A 1.317(9) .
C1A C7A 1.506(8) .
Mo2B C15B 2.017(7) .
Mo2B C16B 2.028(6) .
Mo2B C17B 2.045(7) .
Mo2B C19B 2.054(6) .
Mo2B C18B 2.059(6) .
Mo2B P1B 2.5058(13) .
P1B C5B 1.814(5) 2
P1B C6B 1.819(4) .
P1B C9B 1.844(5) .
S4B C6B 1.762(5) .
S4B C4B 1.766(5) .
S3B C4B 1.759(5) .
S3B C5B 1.762(5) .
S1B C3B 1.753(5) .
S1B C1B 1.754(6) .
S2B C3B 1.750(5) .
S2B C2B 1.769(5) .
C6B C5B 1.341(6) .
C5B P1B 1.814(5) 2
C9B C14B 1.365(7) .
C9B C10B 1.394(7) .
C18B O4B 1.135(7) .
C10B C11B 1.387(8) .
O5B C19B 1.127(7) .
C2B C1B 1.303(8) .
C2B C8B 1.520(8) .
C1B C7B 1.513(7) .
C4B C3B 1.334(7) .
C17B O3B 1.123(7) .
C16B O2B 1.142(7) .
C12B C13B 1.343(9) .
C12B C11B 1.377(9) .
C13B C14B 1.401(8) .
C15B O1B 1.120(8) .
C20 C22 1.318(16) .
C20 C21 1.613(19) .
C21 C22 1.477(19) 2_666
C22 C21 1.477(19) 2_666
C23 C24 1.3900 .
C23 C28 1.3900 .
C24 C25 1.3900 .
C25 C26 1.3900 .
C26 C27 1.3900 .
C27 C28 1.3900 .
